data_7128594
loop_
_publ_author_name
'Shimamoto, Kento'
'Sunada, Yusuke'

_publ_section_title
;
 Nuclearity expansion in Pd clusters triggered by the migration of a
 phenyl group in cyclooligosilanes.
;
_journal_issue 62
_journal_name_full 'Chemical communications (Cambridge, England)'
_journal_page_first 7649
_journal_page_last 7652
_journal_paper_doi 10.1039/d1cc02682h
_journal_volume 57
_journal_year 2021
_chemical_formula_moiety 'C95 H113 N7 Pd7 Si5'
_chemical_formula_sum 'C95 H113 N7 Pd7 Si5'
_chemical_formula_weight 2238.21
_space_group_crystal_system triclinic
_space_group_IT_number 2
_space_group_name_Hall '-P 1'
_space_group_name_H-M_alt 'P -1'
_atom_sites_solution_hydrogens geom
_atom_sites_solution_primary direct
_atom_sites_solution_secondary difmap
_audit_update_record
;
2021-04-20 deposited with the CCDC.	2021-07-06 downloaded from the CCDC.
;
_cell_angle_alpha 88.2080(13)
_cell_angle_beta 81.2880(13)
_cell_angle_gamma 81.8700(13)
_cell_formula_units_Z 2
_cell_length_a 14.0947(2)
_cell_length_b 16.6487(3)
_cell_length_c 23.8355(3)
_cell_measurement_reflns_used 47905
_cell_measurement_temperature 296
_cell_measurement_theta_max 31.32
_cell_measurement_theta_min 2.07
_cell_volume 5472.83(15)
_computing_cell_refinement 'CrysAlisPro 1.171.41.93a (Rigaku OD, 2020)'
_computing_data_collection 'CrysAlisPro 1.171.41.93a (Rigaku OD, 2020)'
_computing_data_reduction 'CrysAlisPro 1.171.41.93a (Rigaku OD, 2020)'
_computing_molecular_graphics 'CrystalStructure 4.3'
_computing_publication_material 'CrystalStructure 4.3 (Rigaku, 2018)'
_computing_structure_refinement 'SHELXL Version 2017/1 (Sheldrick, 2008)'
_computing_structure_solution 'SHELXT Version 2014/5 (Sheldrick, 2014)'
_diffrn_ambient_temperature 296
_diffrn_detector_area_resol_mean 28.626
_diffrn_measured_fraction_theta_full 0.997
_diffrn_measured_fraction_theta_max 0.902
_diffrn_measurement_device_type 'Rigaku Saturn724'
_diffrn_measurement_method \w
_diffrn_radiation_type 'Mo K\a'
_diffrn_radiation_wavelength 0.71075
_diffrn_reflns_av_R_equivalents 0.0332
_diffrn_reflns_Laue_measured_fraction_full 0.997
_diffrn_reflns_Laue_measured_fraction_max 0.902
_diffrn_reflns_limit_h_max 19
_diffrn_reflns_limit_h_min -19
_diffrn_reflns_limit_k_max 24
_diffrn_reflns_limit_k_min -23
_diffrn_reflns_limit_l_max 34
_diffrn_reflns_limit_l_min -33
_diffrn_reflns_number 105168
_diffrn_reflns_point_group_measured_fraction_full 0.997
_diffrn_reflns_point_group_measured_fraction_max 0.902
_diffrn_reflns_theta_full 25.242
_diffrn_reflns_theta_max 31.227
_diffrn_reflns_theta_min 1.729
_diffrn_standards_number 0
_exptl_absorpt_coefficient_mu 1.220
_exptl_absorpt_correction_T_max 0.988
_exptl_absorpt_correction_T_min 0.943
_exptl_absorpt_correction_type multi-scan
_exptl_absorpt_process_details
;
CrysAlisPro 1.171.41.93a (Rigaku Oxford Diffraction, 2020)
Empirical absorption correction using spherical harmonics,
implemented in SCALE3 ABSPACK scaling algorithm.
;
_exptl_crystal_colour black
_exptl_crystal_density_diffrn 1.358
_exptl_crystal_density_method 'not measured'
_exptl_crystal_description platelet
_exptl_crystal_F_000 2248.00
_exptl_crystal_size_max 0.100
_exptl_crystal_size_mid 0.100
_exptl_crystal_size_min 0.010
_refine_diff_density_max 1.00
_refine_diff_density_min -0.54
_refine_ls_extinction_method none
_refine_ls_goodness_of_fit_ref 0.983
_refine_ls_hydrogen_treatment constr
_refine_ls_number_parameters 1040
_refine_ls_number_reflns 32072
_refine_ls_number_restraints 0
_refine_ls_R_factor_all 0.0620
_refine_ls_R_factor_gt 0.0365
_refine_ls_shift/su_max 0.002
_refine_ls_structure_factor_coef Fsqd
_refine_ls_weighting_details 'w = 1/[\s^2^(Fo^2^)+(0.0481P)^2^+2.8375P] where P=(Fo^2^+2Fc^2^)/3'
_refine_ls_weighting_scheme calc
_refine_ls_wR_factor_gt 0.0856
_refine_ls_wR_factor_ref 0.0954
_reflns_Friedel_coverage 0.000
_reflns_number_gt 23544
_reflns_number_total 32072
_reflns_threshold_expression F^2^>2.0\s(F^2^)
_cod_data_source_file d1cc02682h2.cif
_cod_data_source_block Pd7(SiPh2)3(SiPh3)(SiPh)(CNtBu)7
_cod_depositor_comments 'Adding full bibliography for 7128591--7128594.cif.'
_cod_database_code 7128594

loop_
_space_group_symop_id
_space_group_symop_operation_xyz
1 +X,+Y,+Z
2 -X,-Y,-Z

loop_
_atom_site_label
_atom_site_type_symbol
_atom_site_fract_x
_atom_site_fract_y
_atom_site_fract_z
_atom_site_U_iso_or_equiv
_atom_site_adp_type
_atom_site_occupancy
_atom_site_site_symmetry_order
_atom_site_calc_flag
_atom_site_refinement_flags_posn
_atom_site_refinement_flags_adp
_atom_site_refinement_flags_occupancy
_atom_site_disorder_assembly
_atom_site_disorder_group
Pd1 Pd 0.71398(2) 0.42159(2) 0.37235(2) 0.03033(5) Uani 1 1 d . . . . .
Pd2 Pd 0.71104(2) 0.31453(2) 0.28800(2) 0.02715(5) Uani 1 1 d . . . . .
Pd3 Pd 0.73274(2) 0.14706(2) 0.29983(2) 0.03105(5) Uani 1 1 d . . . . .
Pd4 Pd 0.68226(2) 0.10999(2) 0.19516(2) 0.03267(5) Uani 1 1 d . . . . .
Pd5 Pd 0.69597(2) 0.23796(2) 0.12012(2) 0.02885(5) Uani 1 1 d . . . . .
Pd6 Pd 0.70963(2) 0.37567(2) 0.18232(2) 0.02898(5) Uani 1 1 d . . . . .
Pd7 Pd 0.57868(2) 0.26266(2) 0.22033(2) 0.02864(5) Uani 1 1 d . . . . .
Si1 Si 0.72223(6) 0.44925(5) 0.26676(3) 0.02796(16) Uani 1 1 d . . . . .
Si2 Si 0.72714(6) 0.26822(5) 0.37631(3) 0.03034(16) Uani 1 1 d . . . . .
Si3 Si 0.70397(7) 0.02482(5) 0.26818(4) 0.03853(19) Uani 1 1 d . . . . .
Si4 Si 0.50599(6) 0.24825(5) 0.14074(3) 0.03066(17) Uani 1 1 d . . . . .
Si5 Si 0.75657(5) 0.23050(5) 0.21037(3) 0.02669(15) Uani 1 1 d . . . . .
N1 N 0.7682(2) 0.59627(17) 0.38137(12) 0.0461(7) Uani 1 1 d . . . . .
N2 N 0.6386(2) 0.41299(18) 0.50259(11) 0.0434(6) Uani 1 1 d . . . . .
N3 N 0.7934(2) 0.04420(17) 0.40241(13) 0.0505(7) Uani 1 1 d . . . . .
N4 N 0.6320(2) -0.02955(17) 0.12707(13) 0.0484(7) Uani 1 1 d . . . . .
N5 N 0.8909(3) 0.2559(3) 0.04422(16) 0.0834(13) Uani 1 1 d . . . . .
N6 N 0.6844(2) 0.51366(17) 0.09259(12) 0.0467(7) Uani 1 1 d . . . . .
N7 N 0.38156(19) 0.30979(18) 0.29673(11) 0.0443(7) Uani 1 1 d . . . . .
C1 C 0.8402(2) 0.49057(19) 0.24132(13) 0.0364(7) Uani 1 1 d . . . . .
C2 C 0.9229(3) 0.4621(2) 0.26382(18) 0.0549(9) Uani 1 1 d . . . . .
H2 H 0.919756 0.424533 0.293543 0.066 Uiso 1 1 calc R U . . .
C3 C 1.0115(3) 0.4881(3) 0.2431(2) 0.0795(15) Uani 1 1 d . . . . .
H3 H 1.066756 0.467493 0.258680 0.095 Uiso 1 1 calc R U . . .
C4 C 1.0171(3) 0.5436(3) 0.2003(3) 0.0855(16) Uani 1 1 d . . . . .
H4 H 1.076027 0.561478 0.186808 0.103 Uiso 1 1 calc R U . . .
C5 C 0.9364(4) 0.5733(3) 0.1769(2) 0.0736(13) Uani 1 1 d . . . . .
H5 H 0.940208 0.611422 0.147595 0.088 Uiso 1 1 calc R U . . .
C6 C 0.8495(3) 0.5468(2) 0.19698(15) 0.0495(9) Uani 1 1 d . . . . .
H6 H 0.795218 0.566919 0.180428 0.059 Uiso 1 1 calc R U . . .
C7 C 0.6221(2) 0.53795(17) 0.26353(12) 0.0310(6) Uani 1 1 d . . . . .
C8 C 0.6373(3) 0.61830(19) 0.26438(14) 0.0418(7) Uani 1 1 d . . . . .
H8 H 0.699129 0.630153 0.266787 0.050 Uiso 1 1 calc R U . . .
C9 C 0.5632(3) 0.6809(2) 0.26174(16) 0.0538(9) Uani 1 1 d . . . . .
H9 H 0.575289 0.734364 0.262339 0.065 Uiso 1 1 calc R U . . .
C10 C 0.4712(3) 0.6650(2) 0.25823(16) 0.0550(10) Uani 1 1 d . . . . .
H10 H 0.421214 0.707459 0.256319 0.066 Uiso 1 1 calc R U . . .
C11 C 0.4536(3) 0.5863(2) 0.25755(15) 0.0497(9) Uani 1 1 d . . . . .
H11 H 0.391385 0.574954 0.255643 0.060 Uiso 1 1 calc R U . . .
C12 C 0.5285(2) 0.5239(2) 0.25971(13) 0.0386(7) Uani 1 1 d . . . . .
H12 H 0.515968 0.470671 0.258577 0.046 Uiso 1 1 calc R U . . .
C13 C 0.8494(2) 0.24440(18) 0.40274(13) 0.0355(6) Uani 1 1 d . . . . .
C14 C 0.9288(2) 0.2120(2) 0.36512(16) 0.0489(8) Uani 1 1 d . . . . .
H14 H 0.920830 0.202283 0.328009 0.059 Uiso 1 1 calc R U . . .
C15 C 1.0203(3) 0.1933(3) 0.38101(19) 0.0648(11) Uani 1 1 d . . . . .
H15 H 1.071937 0.170132 0.354923 0.078 Uiso 1 1 calc R U . . .
C16 C 1.0346(3) 0.2089(3) 0.4347(2) 0.0675(12) Uani 1 1 d . . . . .
H16 H 1.095962 0.196931 0.445321 0.081 Uiso 1 1 calc R U . . .
C17 C 0.9577(3) 0.2425(3) 0.47278(19) 0.0619(11) Uani 1 1 d . . . . .
H17 H 0.966925 0.253573 0.509428 0.074 Uiso 1 1 calc R U . . .
C18 C 0.8663(3) 0.2601(2) 0.45708(15) 0.0508(9) Uani 1 1 d . . . . .
H18 H 0.814998 0.282938 0.483536 0.061 Uiso 1 1 calc R U . . .
C19 C 0.6304(2) 0.23351(18) 0.43162(12) 0.0359(7) Uani 1 1 d . . . . .
C20 C 0.6473(3) 0.1919(3) 0.48057(17) 0.0653(12) Uani 1 1 d . . . . .
H20 H 0.709980 0.183691 0.489536 0.078 Uiso 1 1 calc R U . . .
C21 C 0.5747(4) 0.1619(3) 0.5168(2) 0.0833(15) Uani 1 1 d . . . . .
H21 H 0.589073 0.133858 0.549504 0.100 Uiso 1 1 calc R U . . .
C22 C 0.4833(4) 0.1728(3) 0.5055(2) 0.0793(14) Uani 1 1 d . . . . .
H22 H 0.434693 0.151513 0.529691 0.095 Uiso 1 1 calc R U . . .
C23 C 0.4628(3) 0.2152(4) 0.4583(2) 0.0832(15) Uani 1 1 d . . . . .
H23 H 0.399500 0.223856 0.450468 0.100 Uiso 1 1 calc R U . . .
C24 C 0.5358(3) 0.2457(3) 0.42156(16) 0.0606(11) Uani 1 1 d . . . . .
H24 H 0.520389 0.274975 0.389518 0.073 Uiso 1 1 calc R U . . .
C25 C 0.7956(3) -0.0685(2) 0.25397(15) 0.0500(9) Uani 1 1 d . . . . .
C26 C 0.8878(3) -0.0702(3) 0.2656(2) 0.0750(13) Uani 1 1 d . . . . .
H26 H 0.903846 -0.026318 0.283606 0.090 Uiso 1 1 calc R U . . .
C27 C 0.9586(4) -0.1369(4) 0.2507(3) 0.0961(18) Uani 1 1 d . . . . .
H27 H 1.020775 -0.137146 0.259350 0.115 Uiso 1 1 calc R U . . .
C28 C 0.9373(5) -0.2007(3) 0.2240(3) 0.0982(19) Uani 1 1 d . . . . .
H28 H 0.984898 -0.244514 0.213980 0.118 Uiso 1 1 calc R U . . .
C29 C 0.8482(5) -0.2011(3) 0.2120(2) 0.0873(16) Uani 1 1 d . . . . .
H29 H 0.834019 -0.245314 0.193559 0.105 Uiso 1 1 calc R U . . .
C30 C 0.7767(4) -0.1365(2) 0.22668(18) 0.0649(11) Uani 1 1 d . . . . .
H30 H 0.714714 -0.138184 0.218259 0.078 Uiso 1 1 calc R U . . .
C31 C 0.5867(3) -0.0053(2) 0.30596(15) 0.0463(8) Uani 1 1 d . . . . .
C32 C 0.5608(4) -0.0821(3) 0.31073(19) 0.0696(12) Uani 1 1 d . . . . .
H32 H 0.606174 -0.126140 0.297675 0.084 Uiso 1 1 calc R U . . .
C33 C 0.4671(4) -0.0952(3) 0.3349(2) 0.0889(16) Uani 1 1 d . . . . .
H33 H 0.450365 -0.147401 0.336140 0.107 Uiso 1 1 calc R U . . .
C34 C 0.4021(4) -0.0342(4) 0.3561(2) 0.0843(15) Uani 1 1 d . . . . .
H34 H 0.340612 -0.043852 0.372632 0.101 Uiso 1 1 calc R U . . .
C35 C 0.4252(4) 0.0433(3) 0.3536(2) 0.0901(17) Uani 1 1 d . . . . .
H35 H 0.379795 0.086268 0.368574 0.108 Uiso 1 1 calc R U . . .
C36 C 0.5162(3) 0.0568(3) 0.3286(2) 0.0716(13) Uani 1 1 d . . . . .
H36 H 0.531129 0.109582 0.326911 0.086 Uiso 1 1 calc R U . . .
C37 C 0.5701(2) 0.24335(19) 0.06368(13) 0.0358(7) Uani 1 1 d . . . . .
C38 C 0.6013(3) 0.1699(2) 0.03608(14) 0.0476(8) Uani 1 1 d . . . . .
H38 H 0.588739 0.122096 0.055119 0.057 Uiso 1 1 calc R U . . .
C39 C 0.6504(3) 0.1657(3) -0.01863(17) 0.0620(11) Uani 1 1 d . . . . .
H39 H 0.669115 0.115622 -0.036125 0.074 Uiso 1 1 calc R U . . .
C40 C 0.6712(3) 0.2344(3) -0.04695(16) 0.0693(12) Uani 1 1 d . . . . .
H40 H 0.703512 0.231562 -0.084024 0.083 Uiso 1 1 calc R U . . .
C41 C 0.6448(3) 0.3081(3) -0.02091(17) 0.0650(11) Uani 1 1 d . . . . .
H41 H 0.660037 0.355206 -0.040028 0.078 Uiso 1 1 calc R U . . .
C42 C 0.5954(3) 0.3122(2) 0.03375(14) 0.0463(8) Uani 1 1 d . . . . .
H42 H 0.578411 0.362527 0.051103 0.056 Uiso 1 1 calc R U . . .
C43 C 0.4300(2) 0.16171(19) 0.14629(14) 0.0382(7) Uani 1 1 d . . . . .
C44 C 0.3805(2) 0.1449(2) 0.10312(16) 0.0480(8) Uani 1 1 d . . . . .
H44 H 0.386608 0.175243 0.069666 0.058 Uiso 1 1 calc R U . . .
C45 C 0.3225(3) 0.0847(3) 0.1084(2) 0.0605(11) Uani 1 1 d . . . . .
H45 H 0.289861 0.074912 0.078751 0.073 Uiso 1 1 calc R U . . .
C46 C 0.3126(3) 0.0390(2) 0.1569(2) 0.0677(12) Uani 1 1 d . . . . .
H46 H 0.272601 -0.001324 0.160470 0.081 Uiso 1 1 calc R U . . .
C47 C 0.3617(3) 0.0528(2) 0.2004(2) 0.0629(11) Uani 1 1 d . . . . .
H47 H 0.356193 0.021261 0.233287 0.075 Uiso 1 1 calc R U . . .
C48 C 0.4192(3) 0.1139(2) 0.19492(16) 0.0487(8) Uani 1 1 d . . . . .
H48 H 0.451732 0.123266 0.224718 0.058 Uiso 1 1 calc R U . . .
C49 C 0.4154(2) 0.34481(19) 0.13982(12) 0.0332(6) Uani 1 1 d . . . . .
C50 C 0.4440(2) 0.4208(2) 0.14552(13) 0.0396(7) Uani 1 1 d . . . . .
H50 H 0.507455 0.423638 0.150782 0.048 Uiso 1 1 calc R U . . .
C51 C 0.3807(3) 0.4915(2) 0.14354(15) 0.0465(8) Uani 1 1 d . . . . .
H51 H 0.402176 0.541159 0.146900 0.056 Uiso 1 1 calc R U . . .
C52 C 0.2864(3) 0.4891(2) 0.13666(15) 0.0488(8) Uani 1 1 d . . . . .
H52 H 0.243970 0.536983 0.134992 0.059 Uiso 1 1 calc R U . . .
C53 C 0.2553(2) 0.4156(2) 0.13226(15) 0.0504(9) Uani 1 1 d . . . . .
H53 H 0.191009 0.413571 0.128312 0.060 Uiso 1 1 calc R U . . .
C54 C 0.3187(2) 0.3444(2) 0.13366(14) 0.0425(7) Uani 1 1 d . . . . .
H54 H 0.296252 0.295103 0.130418 0.051 Uiso 1 1 calc R U . . .
C55 C 0.8933(2) 0.20975(19) 0.19942(12) 0.0342(6) Uani 1 1 d . . . . .
C56 C 0.9449(3) 0.1323(2) 0.19823(19) 0.0618(11) Uani 1 1 d . . . . .
H56 H 0.911638 0.087782 0.198842 0.074 Uiso 1 1 calc R U . . .
C57 C 1.0439(3) 0.1194(3) 0.1962(2) 0.0838(16) Uani 1 1 d . . . . .
H57 H 1.076407 0.066750 0.196162 0.101 Uiso 1 1 calc R U . . .
C58 C 1.0942(3) 0.1832(3) 0.1942(2) 0.0815(15) Uani 1 1 d . . . . .
H58 H 1.161304 0.174525 0.191927 0.098 Uiso 1 1 calc R U . . .
C59 C 1.0465(3) 0.2595(3) 0.1955(2) 0.0716(13) Uani 1 1 d . . . . .
H59 H 1.080629 0.303516 0.195021 0.086 Uiso 1 1 calc R U . . .
C60 C 0.9474(2) 0.2724(2) 0.19761(17) 0.0507(9) Uani 1 1 d . . . . .
H60 H 0.915939 0.325408 0.197811 0.061 Uiso 1 1 calc R U . . .
C61 C 0.7451(2) 0.53503(19) 0.37283(13) 0.0389(7) Uani 1 1 d . . . . .
C62 C 0.7996(3) 0.6736(2) 0.39117(18) 0.0582(10) Uani 1 1 d . . . . .
C63 C 0.9013(4) 0.6712(3) 0.3590(3) 0.117(2) Uani 1 1 d . . . . .
H63A H 0.925066 0.721305 0.364280 0.140 Uiso 1 1 calc R U . . .
H63B H 0.943026 0.626961 0.373018 0.140 Uiso 1 1 calc R U . . .
H63C H 0.900283 0.663838 0.319324 0.140 Uiso 1 1 calc R U . . .
C64 C 0.7980(5) 0.6802(3) 0.4540(2) 0.111(2) Uani 1 1 d . . . . .
H64A H 0.818330 0.730708 0.462069 0.133 Uiso 1 1 calc R U . . .
H64B H 0.733367 0.678094 0.473170 0.133 Uiso 1 1 calc R U . . .
H64C H 0.841156 0.636029 0.466849 0.133 Uiso 1 1 calc R U . . .
C65 C 0.7302(4) 0.7398(2) 0.3691(2) 0.0760(14) Uani 1 1 d . . . . .
H65A H 0.749330 0.791602 0.375091 0.091 Uiso 1 1 calc R U . . .
H65B H 0.730901 0.732407 0.329263 0.091 Uiso 1 1 calc R U . . .
H65C H 0.665964 0.737682 0.388910 0.091 Uiso 1 1 calc R U . . .
C66 C 0.6721(2) 0.40821(19) 0.45588(13) 0.0380(7) Uani 1 1 d . . . . .
C67 C 0.5986(3) 0.4171(2) 0.56257(13) 0.0507(9) Uani 1 1 d . . . . .
C68 C 0.5839(4) 0.5063(3) 0.57936(17) 0.0770(14) Uani 1 1 d . . . . .
H68A H 0.557523 0.511307 0.618856 0.092 Uiso 1 1 calc R U . . .
H68B H 0.645085 0.526748 0.572763 0.092 Uiso 1 1 calc R U . . .
H68C H 0.539979 0.536986 0.557017 0.092 Uiso 1 1 calc R U . . .
C69 C 0.6722(3) 0.3666(3) 0.59365(17) 0.0838(16) Uani 1 1 d . . . . .
H69A H 0.648941 0.367419 0.633649 0.101 Uiso 1 1 calc R U . . .
H69B H 0.682091 0.311683 0.580469 0.101 Uiso 1 1 calc R U . . .
H69C H 0.732428 0.388450 0.586589 0.101 Uiso 1 1 calc R U . . .
C70 C 0.5032(3) 0.3846(3) 0.57009(18) 0.0709(12) Uani 1 1 d . . . . .
H70A H 0.475411 0.386706 0.609449 0.085 Uiso 1 1 calc R U . . .
H70B H 0.459953 0.416855 0.548096 0.085 Uiso 1 1 calc R U . . .
H70C H 0.513294 0.329380 0.557518 0.085 Uiso 1 1 calc R U . . .
C71 C 0.7672(2) 0.08508(19) 0.36677(14) 0.0401(7) Uani 1 1 d . . . . .
C72 C 0.8262(3) -0.0131(2) 0.44509(17) 0.0616(11) Uani 1 1 d . . . . .
C73 C 0.7411(5) -0.0553(3) 0.4693(3) 0.110(2) Uani 1 1 d . . . . .
H73A H 0.759789 -0.093860 0.497751 0.132 Uiso 1 1 calc R U . . .
H73B H 0.688803 -0.015963 0.485945 0.132 Uiso 1 1 calc R U . . .
H73C H 0.720476 -0.082992 0.439485 0.132 Uiso 1 1 calc R U . . .
C74 C 0.8580(5) 0.0315(3) 0.4899(2) 0.100(2) Uani 1 1 d . . . . .
H74A H 0.879700 -0.006087 0.518127 0.120 Uiso 1 1 calc R U . . .
H74B H 0.910133 0.060204 0.473460 0.120 Uiso 1 1 calc R U . . .
H74C H 0.804720 0.069545 0.507152 0.120 Uiso 1 1 calc R U . . .
C75 C 0.9042(5) -0.0731(4) 0.4170(2) 0.114(2) Uani 1 1 d . . . . .
H75A H 0.926657 -0.111372 0.444703 0.136 Uiso 1 1 calc R U . . .
H75B H 0.879992 -0.101089 0.388789 0.136 Uiso 1 1 calc R U . . .
H75C H 0.956834 -0.045915 0.399300 0.136 Uiso 1 1 calc R U . . .
C76 C 0.6475(2) 0.02366(19) 0.15108(14) 0.0400(7) Uani 1 1 d . . . . .
C77 C 0.6063(3) -0.0954(2) 0.09595(17) 0.0534(9) Uani 1 1 d . . . . .
C78 C 0.6999(4) -0.1483(3) 0.0735(2) 0.0840(15) Uani 1 1 d . . . . .
H78A H 0.685992 -0.192603 0.052704 0.101 Uiso 1 1 calc R U . . .
H78B H 0.741110 -0.116708 0.048956 0.101 Uiso 1 1 calc R U . . .
H78C H 0.732112 -0.169276 0.104741 0.101 Uiso 1 1 calc R U . . .
C79 C 0.5382(4) -0.1402(3) 0.1357(2) 0.0786(14) Uani 1 1 d . . . . .
H79A H 0.520420 -0.183813 0.115960 0.094 Uiso 1 1 calc R U . . .
H79B H 0.569511 -0.161678 0.167123 0.094 Uiso 1 1 calc R U . . .
H79C H 0.481022 -0.103573 0.149583 0.094 Uiso 1 1 calc R U . . .
C80 C 0.5561(4) -0.0574(3) 0.04828(19) 0.0747(13) Uani 1 1 d . . . . .
H80A H 0.538076 -0.099168 0.026805 0.090 Uiso 1 1 calc R U . . .
H80B H 0.499091 -0.021780 0.063651 0.090 Uiso 1 1 calc R U . . .
H80C H 0.599163 -0.027041 0.023975 0.090 Uiso 1 1 calc R U . . .
C81 C 0.8212(3) 0.2431(3) 0.07077(15) 0.0508(9) Uani 1 1 d . . . . .
C82 C 0.9840(6) 0.2826(7) 0.0163(4) 0.162(4) Uani 1 1 d . . . . .
C83 C 0.9948(11) 0.3639(9) 0.0587(7) 0.088(4) Uiso 0.4 1 d . . P . .
C84 C 0.9670(17) 0.3160(16) -0.0405(11) 0.156(8) Uiso 0.4 1 d . . P . .
C85 C 1.0671(12) 0.2036(11) 0.0398(7) 0.087(5) Uiso 0.4 1 d . . P . .
C86 C 1.0644(15) 0.2389(11) 0.0315(8) 0.153(7) Uiso 0.6 1 d . . P . .
C87 C 0.9733(12) 0.3743(11) 0.0271(8) 0.157(6) Uiso 0.6 1 d . . P . .
C88 C 0.9898(9) 0.2553(8) -0.0485(5) 0.118(4) Uiso 0.6 1 d . . P . .
C89 C 0.6979(2) 0.46159(19) 0.12453(13) 0.0379(7) Uani 1 1 d . . . . .
C90 C 0.6587(3) 0.5808(2) 0.05508(15) 0.0504(9) Uani 1 1 d . . . . .
C91 C 0.7497(4) 0.6116(3) 0.0287(2) 0.0895(17) Uani 1 1 d . . . . .
H91A H 0.734282 0.656172 0.003608 0.107 Uiso 1 1 calc R U . . .
H91B H 0.781697 0.629472 0.057851 0.107 Uiso 1 1 calc R U . . .
H91C H 0.791710 0.568890 0.007570 0.107 Uiso 1 1 calc R U . . .
C92 C 0.5919(4) 0.6455(3) 0.0903(2) 0.0872(15) Uani 1 1 d . . . . .
H92A H 0.573772 0.690755 0.066422 0.105 Uiso 1 1 calc R U . . .
H92B H 0.534872 0.623686 0.107727 0.105 Uiso 1 1 calc R U . . .
H92C H 0.624620 0.663075 0.119286 0.105 Uiso 1 1 calc R U . . .
C93 C 0.6063(4) 0.5497(3) 0.01192(18) 0.0685(12) Uani 1 1 d . . . . .
H93A H 0.588243 0.592985 -0.013626 0.082 Uiso 1 1 calc R U . . .
H93B H 0.647824 0.506695 -0.009063 0.082 Uiso 1 1 calc R U . . .
H93C H 0.549059 0.529594 0.030793 0.082 Uiso 1 1 calc R U . . .
C94 C 0.4575(2) 0.29229(19) 0.27167(12) 0.0354(6) Uani 1 1 d . . . . .
C95 C 0.2802(2) 0.3357(2) 0.31759(15) 0.0477(8) Uani 1 1 d . . . . .
C96 C 0.2619(3) 0.4256(3) 0.30452(18) 0.0659(11) Uani 1 1 d . . . . .
H96A H 0.195279 0.445988 0.317565 0.079 Uiso 1 1 calc R U . . .
H96B H 0.302949 0.453552 0.323415 0.079 Uiso 1 1 calc R U . . .
H96C H 0.275927 0.434388 0.264295 0.079 Uiso 1 1 calc R U . . .
C97 C 0.2631(3) 0.3184(3) 0.38063(16) 0.0635(11) Uani 1 1 d . . . . .
H97A H 0.196199 0.335202 0.395309 0.076 Uiso 1 1 calc R U . . .
H97B H 0.279229 0.261349 0.387398 0.076 Uiso 1 1 calc R U . . .
H97C H 0.303109 0.347827 0.399266 0.076 Uiso 1 1 calc R U . . .
C98 C 0.2217(3) 0.2882(3) 0.28598(19) 0.0754(14) Uani 1 1 d . . . . .
H98A H 0.153922 0.303866 0.298804 0.090 Uiso 1 1 calc R U . . .
H98B H 0.235657 0.299173 0.246024 0.090 Uiso 1 1 calc R U . . .
H98C H 0.238548 0.231205 0.293003 0.090 Uiso 1 1 calc R U . . .
C99 C 0.9249(5) 0.4930(4) 0.5467(3) 0.1071(19) Uiso 1 1 d . . . . .
C100 C 0.9197(5) 0.4649(4) 0.4970(3) 0.1040(18) Uiso 1 1 d . . . . .
C101 C 0.9890(4) 0.4687(4) 0.4492(3) 0.0955(17) Uiso 1 1 d . . . . .
C102 C 0.9863(6) 0.4397(5) 0.4016(4) 0.064(2) Uiso 0.5 1 d . . P . .

loop_
_atom_site_aniso_label
_atom_site_aniso_U_11
_atom_site_aniso_U_22
_atom_site_aniso_U_33
_atom_site_aniso_U_23
_atom_site_aniso_U_13
_atom_site_aniso_U_12
Pd1 0.03791(12) 0.02934(11) 0.02420(10) -0.00276(8) -0.00661(9) -0.00352(9)
Pd2 0.03425(11) 0.02532(10) 0.02238(10) -0.00012(8) -0.00685(8) -0.00307(8)
Pd3 0.03872(12) 0.02681(11) 0.02918(11) 0.00114(8) -0.01141(9) -0.00335(9)
Pd4 0.04100(13) 0.02740(11) 0.03188(12) -0.00155(9) -0.01124(9) -0.00596(9)
Pd5 0.02945(11) 0.03453(12) 0.02303(10) -0.00210(8) -0.00403(8) -0.00549(9)
Pd6 0.03514(12) 0.02911(11) 0.02383(10) 0.00185(8) -0.00712(8) -0.00585(9)
Pd7 0.02456(10) 0.03544(12) 0.02611(10) -0.00312(8) -0.00434(8) -0.00356(8)
Si1 0.0306(4) 0.0268(4) 0.0271(4) 0.0000(3) -0.0059(3) -0.0043(3)
Si2 0.0348(4) 0.0319(4) 0.0253(4) 0.0023(3) -0.0087(3) -0.0042(3)
Si3 0.0482(5) 0.0287(4) 0.0402(5) 0.0007(4) -0.0144(4) -0.0024(4)
Si4 0.0298(4) 0.0351(4) 0.0287(4) -0.0018(3) -0.0083(3) -0.0054(3)
Si5 0.0257(4) 0.0287(4) 0.0258(4) -0.0025(3) -0.0055(3) -0.0022(3)
N1 0.0582(18) 0.0363(15) 0.0450(16) -0.0062(12) -0.0088(14) -0.0081(13)
N2 0.0496(17) 0.0518(17) 0.0279(13) -0.0071(12) -0.0058(12) -0.0023(13)
N3 0.070(2) 0.0389(16) 0.0468(17) 0.0096(13) -0.0232(15) -0.0091(14)
N4 0.0624(19) 0.0363(15) 0.0505(17) -0.0082(13) -0.0202(15) -0.0060(13)
N5 0.057(2) 0.132(4) 0.063(2) 0.004(2) 0.0099(18) -0.039(2)
N6 0.0599(18) 0.0430(16) 0.0418(16) 0.0137(13) -0.0170(14) -0.0157(14)
N7 0.0311(14) 0.0638(19) 0.0364(15) -0.0078(13) 0.0005(11) -0.0055(13)
C1 0.0326(15) 0.0371(16) 0.0396(17) -0.0105(13) -0.0011(13) -0.0081(12)
C2 0.040(2) 0.055(2) 0.070(3) -0.0120(19) -0.0130(18) -0.0027(16)
C3 0.034(2) 0.086(3) 0.120(4) -0.018(3) -0.015(2) -0.005(2)
C4 0.049(3) 0.091(4) 0.114(4) -0.024(3) 0.021(3) -0.032(3)
C5 0.076(3) 0.072(3) 0.072(3) -0.004(2) 0.020(2) -0.040(3)
C6 0.051(2) 0.052(2) 0.047(2) 0.0012(16) -0.0002(16) -0.0205(17)
C7 0.0348(15) 0.0303(14) 0.0267(14) -0.0007(11) -0.0044(11) -0.0004(12)
C8 0.051(2) 0.0326(16) 0.0424(18) 0.0002(13) -0.0136(15) -0.0016(14)
C9 0.072(3) 0.0311(17) 0.056(2) -0.0037(15) -0.0129(19) 0.0045(17)
C10 0.059(2) 0.052(2) 0.048(2) -0.0040(17) -0.0131(18) 0.0210(18)
C11 0.0377(18) 0.064(2) 0.0443(19) -0.0038(17) -0.0065(15) 0.0045(16)
C12 0.0391(17) 0.0394(17) 0.0360(16) -0.0029(13) -0.0041(13) -0.0023(13)
C13 0.0412(17) 0.0321(15) 0.0350(16) 0.0035(12) -0.0105(13) -0.0074(13)
C14 0.0432(19) 0.059(2) 0.045(2) 0.0075(17) -0.0094(15) -0.0081(16)
C15 0.035(2) 0.085(3) 0.072(3) 0.012(2) -0.0045(19) -0.0071(19)
C16 0.051(2) 0.075(3) 0.086(3) 0.021(2) -0.036(2) -0.017(2)
C17 0.068(3) 0.067(3) 0.061(3) 0.006(2) -0.041(2) -0.011(2)
C18 0.053(2) 0.058(2) 0.0437(19) -0.0009(16) -0.0211(17) -0.0004(17)
C19 0.0450(18) 0.0345(16) 0.0281(14) 0.0000(12) -0.0049(13) -0.0057(13)
C20 0.061(3) 0.076(3) 0.052(2) 0.029(2) -0.0033(19) 0.002(2)
C21 0.093(4) 0.087(4) 0.059(3) 0.038(3) 0.012(3) -0.005(3)
C22 0.080(3) 0.083(3) 0.071(3) 0.005(3) 0.023(3) -0.035(3)
C23 0.053(3) 0.127(5) 0.072(3) 0.000(3) -0.001(2) -0.032(3)
C24 0.048(2) 0.094(3) 0.043(2) 0.011(2) -0.0094(17) -0.020(2)
C25 0.062(2) 0.0410(19) 0.046(2) 0.0064(15) -0.0148(17) 0.0053(16)
C26 0.066(3) 0.078(3) 0.079(3) -0.006(3) -0.023(2) 0.010(2)
C27 0.078(4) 0.100(4) 0.105(4) -0.013(3) -0.035(3) 0.034(3)
C28 0.106(5) 0.076(4) 0.099(4) -0.019(3) -0.022(4) 0.045(3)
C29 0.117(5) 0.053(3) 0.085(4) -0.011(2) -0.016(3) 0.018(3)
C30 0.086(3) 0.043(2) 0.061(3) -0.0051(18) -0.012(2) 0.008(2)
C31 0.060(2) 0.0378(18) 0.0431(19) 0.0062(15) -0.0132(16) -0.0103(16)
C32 0.085(3) 0.051(2) 0.071(3) -0.001(2) 0.001(2) -0.020(2)
C33 0.107(4) 0.078(3) 0.086(4) 0.003(3) 0.006(3) -0.050(3)
C34 0.076(3) 0.108(4) 0.071(3) 0.025(3) 0.001(3) -0.039(3)
C35 0.071(3) 0.088(4) 0.100(4) 0.012(3) 0.020(3) -0.007(3)
C36 0.069(3) 0.050(2) 0.090(3) 0.006(2) 0.006(2) -0.011(2)
C37 0.0355(16) 0.0441(17) 0.0312(15) -0.0016(13) -0.0151(12) -0.0062(13)
C38 0.055(2) 0.051(2) 0.0388(18) -0.0089(15) -0.0065(16) -0.0153(17)
C39 0.071(3) 0.066(3) 0.048(2) -0.024(2) 0.0002(19) -0.013(2)
C40 0.077(3) 0.100(4) 0.0276(18) -0.004(2) 0.0014(18) -0.012(3)
C41 0.081(3) 0.069(3) 0.042(2) 0.013(2) -0.003(2) -0.008(2)
C42 0.052(2) 0.047(2) 0.0373(18) 0.0034(15) -0.0066(15) -0.0004(16)
C43 0.0308(15) 0.0391(17) 0.0459(18) -0.0062(14) -0.0068(13) -0.0059(13)
C44 0.0422(19) 0.054(2) 0.051(2) -0.0110(16) -0.0105(16) -0.0137(16)
C45 0.043(2) 0.062(3) 0.081(3) -0.026(2) -0.013(2) -0.0151(18)
C46 0.044(2) 0.046(2) 0.114(4) -0.010(2) -0.003(2) -0.0183(18)
C47 0.054(2) 0.049(2) 0.086(3) 0.011(2) -0.003(2) -0.0178(18)
C48 0.0431(19) 0.0435(19) 0.060(2) 0.0029(17) -0.0100(16) -0.0050(15)
C49 0.0321(15) 0.0399(16) 0.0276(14) 0.0002(12) -0.0066(11) -0.0029(12)
C50 0.0354(16) 0.0443(18) 0.0400(17) -0.0006(14) -0.0100(13) -0.0038(14)
C51 0.053(2) 0.0408(18) 0.0451(19) -0.0004(15) -0.0062(16) -0.0036(15)
C52 0.0413(19) 0.050(2) 0.050(2) 0.0029(16) -0.0049(16) 0.0084(16)
C53 0.0336(17) 0.065(2) 0.051(2) 0.0064(18) -0.0117(15) 0.0026(16)
C54 0.0375(17) 0.0487(19) 0.0431(18) 0.0014(15) -0.0112(14) -0.0066(14)
C55 0.0295(15) 0.0419(17) 0.0313(15) -0.0097(12) -0.0083(12) 0.0011(12)
C56 0.041(2) 0.053(2) 0.088(3) -0.013(2) -0.005(2) 0.0034(17)
C57 0.038(2) 0.070(3) 0.137(5) -0.025(3) -0.012(3) 0.021(2)
C58 0.030(2) 0.098(4) 0.115(4) -0.037(3) -0.011(2) 0.007(2)
C59 0.033(2) 0.077(3) 0.106(4) -0.028(3) -0.008(2) -0.0104(19)
C60 0.0312(17) 0.050(2) 0.071(2) -0.0176(18) -0.0052(16) -0.0033(15)
C61 0.0470(19) 0.0365(17) 0.0337(16) -0.0042(13) -0.0071(14) -0.0053(14)
C62 0.075(3) 0.0376(19) 0.068(3) -0.0080(17) -0.019(2) -0.0174(18)
C63 0.087(4) 0.066(3) 0.200(7) 0.018(4) -0.015(4) -0.034(3)
C64 0.198(7) 0.061(3) 0.090(4) -0.023(3) -0.070(4) -0.021(4)
C65 0.106(4) 0.036(2) 0.094(4) -0.008(2) -0.039(3) -0.009(2)
C66 0.0453(18) 0.0381(17) 0.0323(16) -0.0038(13) -0.0111(13) -0.0050(14)
C67 0.052(2) 0.074(3) 0.0233(15) -0.0042(16) -0.0026(14) -0.0013(18)
C68 0.096(4) 0.092(4) 0.041(2) -0.027(2) -0.002(2) -0.009(3)
C69 0.069(3) 0.136(5) 0.035(2) 0.010(2) -0.0058(19) 0.023(3)
C70 0.063(3) 0.097(4) 0.048(2) 0.002(2) 0.005(2) -0.006(2)
C71 0.0511(19) 0.0325(16) 0.0399(17) 0.0021(13) -0.0156(15) -0.0078(14)
C72 0.096(3) 0.040(2) 0.055(2) 0.0198(17) -0.037(2) -0.009(2)
C73 0.138(5) 0.086(4) 0.113(5) 0.051(4) -0.028(4) -0.045(4)
C74 0.153(5) 0.077(3) 0.088(4) 0.010(3) -0.082(4) -0.008(3)
C75 0.149(6) 0.093(4) 0.084(4) 0.021(3) -0.033(4) 0.044(4)
C76 0.0491(19) 0.0348(16) 0.0385(17) 0.0007(13) -0.0147(14) -0.0057(14)
C77 0.068(3) 0.0322(17) 0.064(2) -0.0159(16) -0.022(2) -0.0061(17)
C78 0.085(3) 0.058(3) 0.109(4) -0.039(3) -0.019(3) 0.004(2)
C79 0.093(4) 0.050(2) 0.099(4) -0.011(2) -0.016(3) -0.028(2)
C80 0.098(4) 0.063(3) 0.071(3) -0.019(2) -0.040(3) -0.007(2)
C81 0.0397(19) 0.076(3) 0.0380(18) -0.0004(17) -0.0011(15) -0.0170(18)
C82 0.093(5) 0.255(12) 0.128(7) 0.054(7) 0.028(5) -0.054(6)
C89 0.0457(18) 0.0396(17) 0.0311(15) 0.0031(13) -0.0080(13) -0.0133(14)
C90 0.067(2) 0.044(2) 0.045(2) 0.0182(16) -0.0204(18) -0.0166(17)
C91 0.088(4) 0.091(4) 0.099(4) 0.050(3) -0.024(3) -0.047(3)
C92 0.113(4) 0.052(3) 0.094(4) 0.004(3) -0.014(3) -0.002(3)
C93 0.095(3) 0.065(3) 0.054(2) 0.017(2) -0.034(2) -0.018(2)
C94 0.0324(16) 0.0455(18) 0.0296(15) -0.0002(13) -0.0073(12) -0.0074(13)
C95 0.0273(16) 0.074(3) 0.0395(18) -0.0057(17) -0.0002(13) -0.0032(16)
C96 0.053(2) 0.084(3) 0.055(2) 0.003(2) -0.0051(19) 0.006(2)
C97 0.049(2) 0.090(3) 0.046(2) -0.002(2) 0.0059(17) -0.006(2)
C98 0.049(2) 0.119(4) 0.063(3) -0.010(3) -0.005(2) -0.031(3)

loop_
_atom_type_symbol
_atom_type_description
_atom_type_scat_dispersion_real
_atom_type_scat_dispersion_imag
_atom_type_scat_source
C C 0.0033 0.0016
;
International Tables for Crystallography
(Vol. C, Tables 4.2.6.8 and 6.1.1.4)
;
H H 0.0000 0.0000
;
International Tables for Crystallography
(Vol. C, Table 6.1.1.4)
;
N N 0.0061 0.0033
;
International Tables for Crystallography
(Vol. C, Tables 4.2.6.8 and 6.1.1.4)
;
Pd Pd -0.9988 1.0072
;
International Tables for Crystallography
(Vol. C, Tables 4.2.6.8 and 6.1.1.4)
;
Si Si 0.0817 0.0704
;
International Tables for Crystallography
(Vol. C, Tables 4.2.6.8 and 6.1.1.4)
;

loop_
_geom_angle_atom_site_label_1
_geom_angle_atom_site_label_2
_geom_angle_atom_site_label_3
_geom_angle
_geom_angle_site_symmetry_1
_geom_angle_site_symmetry_3
_geom_angle_publ_flag
C61 Pd1 C66 98.32(13) . . ?
C61 Pd1 Si1 82.78(9) . . ?
C66 Pd1 Si1 165.71(9) . . ?
C61 Pd1 Si2 162.76(10) . . ?
C66 Pd1 Si2 81.59(9) . . ?
Si1 Pd1 Si2 101.58(3) . . ?
C61 Pd1 Pd2 133.73(9) . . ?
C66 Pd1 Pd2 127.79(9) . . ?
Si1 Pd1 Pd2 51.721(18) . . ?
Si2 Pd1 Pd2 50.402(18) . . ?
Si2 Pd2 Si1 118.94(3) . . ?
Si2 Pd2 Si5 121.15(3) . . ?
Si1 Pd2 Si5 113.54(3) . . ?
Si2 Pd2 Pd6 174.01(2) . . ?
Si1 Pd2 Pd6 57.62(2) . . ?
Si5 Pd2 Pd6 59.73(2) . . ?
Si2 Pd2 Pd1 60.12(2) . . ?
Si1 Pd2 Pd1 59.57(2) . . ?
Si5 Pd2 Pd1 162.75(2) . . ?
Pd6 Pd2 Pd1 117.058(10) . . ?
Si2 Pd2 Pd3 65.31(2) . . ?
Si1 Pd2 Pd3 168.65(2) . . ?
Si5 Pd2 Pd3 58.45(2) . . ?
Pd6 Pd2 Pd3 117.068(10) . . ?
Pd1 Pd2 Pd3 125.396(10) . . ?
Si2 Pd2 Pd7 124.23(2) . . ?
Si1 Pd2 Pd7 107.72(2) . . ?
Si5 Pd2 Pd7 55.441(19) . . ?
Pd6 Pd2 Pd7 61.536(8) . . ?
Pd1 Pd2 Pd7 140.263(10) . . ?
Pd3 Pd2 Pd7 75.040(8) . . ?
C71 Pd3 Si3 85.06(9) . . ?
C71 Pd3 Si5 157.97(10) . . ?
Si3 Pd3 Si5 103.34(3) . . ?
C71 Pd3 Si2 78.25(9) . . ?
Si3 Pd3 Si2 156.78(3) . . ?
Si5 Pd3 Si2 98.06(2) . . ?
C71 Pd3 Pd2 125.94(9) . . ?
Si3 Pd3 Pd2 147.91(2) . . ?
Si5 Pd3 Pd2 51.575(18) . . ?
Si2 Pd3 Pd2 48.168(17) . . ?
C71 Pd3 Pd4 135.71(9) . . ?
Si3 Pd3 Pd4 50.87(2) . . ?
Si5 Pd3 Pd4 54.550(18) . . ?
Si2 Pd3 Pd4 144.768(18) . . ?
Pd2 Pd3 Pd4 98.278(9) . . ?
C76 Pd4 Si3 91.48(9) . . ?
C76 Pd4 Si5 156.17(10) . . ?
Si3 Pd4 Si5 107.27(3) . . ?
C76 Pd4 Pd5 104.51(9) . . ?
Si3 Pd4 Pd5 162.14(3) . . ?
Si5 Pd4 Pd5 55.263(19) . . ?
C76 Pd4 Pd7 128.11(10) . . ?
Si3 Pd4 Pd7 117.22(3) . . ?
Si5 Pd4 Pd7 55.796(19) . . ?
Pd5 Pd4 Pd7 58.424(8) . . ?
C76 Pd4 Pd3 144.29(9) . . ?
Si3 Pd4 Pd3 52.85(2) . . ?
Si5 Pd4 Pd3 56.656(19) . . ?
Pd5 Pd4 Pd3 111.035(10) . . ?
Pd7 Pd4 Pd3 76.069(9) . . ?
C81 Pd5 C37 109.79(13) . . ?
C81 Pd5 Si5 97.43(11) . . ?
C37 Pd5 Si5 152.77(8) . . ?
C81 Pd5 Si4 153.98(11) . . ?
C37 Pd5 Si4 44.74(8) . . ?
Si5 Pd5 Si4 108.11(3) . . ?
C81 Pd5 Pd7 151.38(11) . . ?
C37 Pd5 Pd7 96.13(8) . . ?
Si5 Pd5 Pd7 57.226(19) . . ?
Si4 Pd5 Pd7 51.656(18) . . ?
C81 Pd5 Pd4 118.16(12) . . ?
C37 Pd5 Pd4 108.50(8) . . ?
Si5 Pd5 Pd4 56.157(19) . . ?
Si4 Pd5 Pd4 81.478(19) . . ?
Pd7 Pd5 Pd4 61.402(8) . . ?
C81 Pd5 Pd6 93.63(11) . . ?
C37 Pd5 Pd6 118.95(8) . . ?
Si5 Pd5 Pd6 56.708(19) . . ?
Si4 Pd5 Pd6 96.22(2) . . ?
Pd7 Pd5 Pd6 62.292(8) . . ?
Pd4 Pd5 Pd6 107.720(9) . . ?
C89 Pd6 Si1 103.25(9) . . ?
C89 Pd6 Si5 151.20(10) . . ?
Si1 Pd6 Si5 102.78(3) . . ?
C89 Pd6 Pd2 155.79(9) . . ?
Si1 Pd6 Pd2 53.247(19) . . ?
Si5 Pd6 Pd2 52.636(18) . . ?
C89 Pd6 Pd5 101.29(9) . . ?
Si1 Pd6 Pd5 155.40(2) . . ?
Si5 Pd6 Pd5 53.830(18) . . ?
Pd2 Pd6 Pd5 102.168(9) . . ?
C89 Pd6 Pd7 128.44(9) . . ?
Si1 Pd6 Pd7 105.03(2) . . ?
Si5 Pd6 Pd7 54.273(18) . . ?
Pd2 Pd6 Pd7 62.493(8) . . ?
Pd5 Pd6 Pd7 56.871(7) . . ?
C94 Pd7 Si4 95.56(9) . . ?
C94 Pd7 Si5 146.74(9) . . ?
Si4 Pd7 Si5 117.55(3) . . ?
C94 Pd7 Pd5 157.15(9) . . ?
Si4 Pd7 Pd5 62.66(2) . . ?
Si5 Pd7 Pd5 55.813(18) . . ?
C94 Pd7 Pd4 129.33(9) . . ?
Si4 Pd7 Pd4 86.45(2) . . ?
Si5 Pd7 Pd4 55.322(19) . . ?
Pd5 Pd7 Pd4 60.174(8) . . ?
C94 Pd7 Pd6 122.83(9) . . ?
Si4 Pd7 Pd6 102.68(2) . . ?
Si5 Pd7 Pd6 55.791(19) . . ?
Pd5 Pd7 Pd6 60.836(8) . . ?
Pd4 Pd7 Pd6 105.734(10) . . ?
C94 Pd7 Pd2 98.99(9) . . ?
Si4 Pd7 Pd2 158.47(2) . . ?
Si5 Pd7 Pd2 50.537(18) . . ?
Pd5 Pd7 Pd2 100.287(9) . . ?
Pd4 Pd7 Pd2 96.378(9) . . ?
Pd6 Pd7 Pd2 55.971(7) . . ?
C1 Si1 C7 105.97(14) . . ?
C1 Si1 Pd2 124.23(10) . . ?
C7 Si1 Pd2 129.56(10) . . ?
C1 Si1 Pd6 99.16(10) . . ?
C7 Si1 Pd6 100.66(9) . . ?
Pd2 Si1 Pd6 69.13(2) . . ?
C1 Si1 Pd1 107.55(10) . . ?
C7 Si1 Pd1 102.73(9) . . ?
Pd2 Si1 Pd1 68.71(2) . . ?
Pd6 Si1 Pd1 137.65(3) . . ?
C19 Si2 C13 108.90(14) . . ?
C19 Si2 Pd2 127.43(10) . . ?
C13 Si2 Pd2 123.18(10) . . ?
C19 Si2 Pd1 111.27(10) . . ?
C13 Si2 Pd1 98.93(10) . . ?
Pd2 Si2 Pd1 69.48(2) . . ?
C19 Si2 Pd3 96.88(10) . . ?
C13 Si2 Pd3 103.17(10) . . ?
Pd2 Si2 Pd3 66.52(2) . . ?
Pd1 Si2 Pd3 135.96(3) . . ?
C25 Si3 C31 109.27(17) . . ?
C25 Si3 Pd4 117.42(12) . . ?
C31 Si3 Pd4 112.57(11) . . ?
C25 Si3 Pd3 126.00(13) . . ?
C31 Si3 Pd3 111.70(12) . . ?
Pd4 Si3 Pd3 76.28(3) . . ?
C43 Si4 C49 105.17(13) . . ?
C43 Si4 C37 103.74(14) . . ?
C49 Si4 C37 102.06(13) . . ?
C43 Si4 Pd7 114.16(11) . . ?
C49 Si4 Pd7 103.70(9) . . ?
C37 Si4 Pd7 125.72(9) . . ?
C43 Si4 Pd5 127.55(10) . . ?
C49 Si4 Pd5 126.45(10) . . ?
C37 Si4 Pd5 60.52(9) . . ?
Pd7 Si4 Pd5 65.68(2) . . ?
C55 Si5 Pd2 106.73(9) . . ?
C55 Si5 Pd5 110.76(9) . . ?
Pd2 Si5 Pd5 129.38(3) . . ?
C55 Si5 Pd4 112.49(10) . . ?
Pd2 Si5 Pd4 124.65(3) . . ?
Pd5 Si5 Pd4 68.58(2) . . ?
C55 Si5 Pd7 176.94(11) . . ?
Pd2 Si5 Pd7 74.02(2) . . ?
Pd5 Si5 Pd7 66.96(2) . . ?
Pd4 Si5 Pd7 68.88(2) . . ?
C55 Si5 Pd6 107.50(10) . . ?
Pd2 Si5 Pd6 67.63(2) . . ?
Pd5 Si5 Pd6 69.46(2) . . ?
Pd4 Si5 Pd6 129.64(3) . . ?
Pd7 Si5 Pd6 69.94(2) . . ?
C55 Si5 Pd3 95.59(10) . . ?
Pd2 Si5 Pd3 69.98(2) . . ?
Pd5 Si5 Pd3 135.86(3) . . ?
Pd4 Si5 Pd3 68.79(2) . . ?
Pd7 Si5 Pd3 87.45(3) . . ?
Pd6 Si5 Pd3 135.92(3) . . ?
C61 N1 C62 178.6(4) . . ?
C66 N2 C67 178.1(4) . . ?
C71 N3 C72 175.6(4) . . ?
C76 N4 C77 176.6(4) . . ?
C81 N5 C82 170.8(6) . . ?
C89 N6 C90 174.9(4) . . ?
C94 N7 C95 168.8(3) . . ?
C2 C1 C6 116.6(3) . . ?
C2 C1 Si1 120.9(3) . . ?
C6 C1 Si1 122.5(3) . . ?
C1 C2 C3 121.5(4) . . ?
C1 C2 H2 119.2 . . ?
C3 C2 H2 119.2 . . ?
C4 C3 C2 119.9(4) . . ?
C4 C3 H3 120.0 . . ?
C2 C3 H3 120.0 . . ?
C5 C4 C3 120.2(4) . . ?
C5 C4 H4 119.9 . . ?
C3 C4 H4 119.9 . . ?
C4 C5 C6 119.7(4) . . ?
C4 C5 H5 120.1 . . ?
C6 C5 H5 120.1 . . ?
C5 C6 C1 122.1(4) . . ?
C5 C6 H6 119.0 . . ?
C1 C6 H6 119.0 . . ?
C8 C7 C12 116.7(3) . . ?
C8 C7 Si1 123.2(2) . . ?
C12 C7 Si1 120.1(2) . . ?
C9 C8 C7 121.5(3) . . ?
C9 C8 H8 119.2 . . ?
C7 C8 H8 119.2 . . ?
C10 C9 C8 120.3(3) . . ?
C10 C9 H9 119.8 . . ?
C8 C9 H9 119.8 . . ?
C11 C10 C9 119.7(3) . . ?
C11 C10 H10 120.2 . . ?
C9 C10 H10 120.2 . . ?
C10 C11 C12 119.6(3) . . ?
C10 C11 H11 120.2 . . ?
C12 C11 H11 120.2 . . ?
C11 C12 C7 122.2(3) . . ?
C11 C12 H12 118.9 . . ?
C7 C12 H12 118.9 . . ?
C14 C13 C18 116.4(3) . . ?
C14 C13 Si2 118.5(2) . . ?
C18 C13 Si2 125.1(3) . . ?
C13 C14 C15 122.0(4) . . ?
C13 C14 H14 119.0 . . ?
C15 C14 H14 119.0 . . ?
C16 C15 C14 120.3(4) . . ?
C16 C15 H15 119.8 . . ?
C14 C15 H15 119.8 . . ?
C15 C16 C17 119.2(4) . . ?
C15 C16 H16 120.4 . . ?
C17 C16 H16 120.4 . . ?
C16 C17 C18 120.4(4) . . ?
C16 C17 H17 119.8 . . ?
C18 C17 H17 119.8 . . ?
C13 C18 C17 121.7(4) . . ?
C13 C18 H18 119.2 . . ?
C17 C18 H18 119.2 . . ?
C20 C19 C24 116.1(3) . . ?
C20 C19 Si2 125.0(3) . . ?
C24 C19 Si2 118.8(2) . . ?
C19 C20 C21 122.2(4) . . ?
C19 C20 H20 118.9 . . ?
C21 C20 H20 118.9 . . ?
C22 C21 C20 120.7(4) . . ?
C22 C21 H21 119.7 . . ?
C20 C21 H21 119.7 . . ?
C21 C22 C23 119.2(4) . . ?
C21 C22 H22 120.4 . . ?
C23 C22 H22 120.4 . . ?
C22 C23 C24 120.4(4) . . ?
C22 C23 H23 119.8 . . ?
C24 C23 H23 119.8 . . ?
C19 C24 C23 121.3(4) . . ?
C19 C24 H24 119.3 . . ?
C23 C24 H24 119.3 . . ?
C26 C25 C30 116.4(4) . . ?
C26 C25 Si3 120.8(3) . . ?
C30 C25 Si3 122.6(3) . . ?
C25 C26 C27 121.0(5) . . ?
C25 C26 H26 119.5 . . ?
C27 C26 H26 119.5 . . ?
C28 C27 C26 120.5(5) . . ?
C28 C27 H27 119.7 . . ?
C26 C27 H27 119.7 . . ?
C29 C28 C27 120.1(5) . . ?
C29 C28 H28 119.9 . . ?
C27 C28 H28 119.9 . . ?
C28 C29 C30 120.6(5) . . ?
C28 C29 H29 119.7 . . ?
C30 C29 H29 119.7 . . ?
C29 C30 C25 121.3(5) . . ?
C29 C30 H30 119.3 . . ?
C25 C30 H30 119.3 . . ?
C32 C31 C36 116.0(4) . . ?
C32 C31 Si3 126.9(3) . . ?
C36 C31 Si3 117.0(3) . . ?
C31 C32 C33 121.2(5) . . ?
C31 C32 H32 119.4 . . ?
C33 C32 H32 119.4 . . ?
C34 C33 C32 120.8(5) . . ?
C34 C33 H33 119.6 . . ?
C32 C33 H33 119.6 . . ?
C33 C34 C35 120.2(5) . . ?
C33 C34 H34 119.9 . . ?
C35 C34 H34 119.9 . . ?
C36 C35 C34 119.2(5) . . ?
C36 C35 H35 120.4 . . ?
C34 C35 H35 120.4 . . ?
C35 C36 C31 122.6(4) . . ?
C35 C36 H36 118.7 . . ?
C31 C36 H36 118.7 . . ?
C38 C37 C42 115.9(3) . . ?
C38 C37 Si4 121.8(2) . . ?
C42 C37 Si4 122.1(2) . . ?
C38 C37 Pd5 97.8(2) . . ?
C42 C37 Pd5 93.8(2) . . ?
Si4 C37 Pd5 74.74(10) . . ?
C39 C38 C37 122.2(4) . . ?
C39 C38 H38 118.9 . . ?
C37 C38 H38 118.9 . . ?
C40 C39 C38 120.1(4) . . ?
C40 C39 H39 120.0 . . ?
C38 C39 H39 120.0 . . ?
C39 C40 C41 120.0(4) . . ?
C39 C40 H40 120.0 . . ?
C41 C40 H40 120.0 . . ?
C40 C41 C42 119.8(4) . . ?
C40 C41 H41 120.1 . . ?
C42 C41 H41 120.1 . . ?
C41 C42 C37 122.0(4) . . ?
C41 C42 H42 119.0 . . ?
C37 C42 H42 119.0 . . ?
C48 C43 C44 116.7(3) . . ?
C48 C43 Si4 121.2(2) . . ?
C44 C43 Si4 122.0(3) . . ?
C45 C44 C43 121.7(4) . . ?
C45 C44 H44 119.1 . . ?
C43 C44 H44 119.1 . . ?
C46 C45 C44 120.4(4) . . ?
C46 C45 H45 119.8 . . ?
C44 C45 H45 119.8 . . ?
C45 C46 C47 119.8(4) . . ?
C45 C46 H46 120.1 . . ?
C47 C46 H46 120.1 . . ?
C48 C47 C46 119.5(4) . . ?
C48 C47 H47 120.3 . . ?
C46 C47 H47 120.3 . . ?
C47 C48 C43 121.9(4) . . ?
C47 C48 H48 119.0 . . ?
C43 C48 H48 119.0 . . ?
C50 C49 C54 116.3(3) . . ?
C50 C49 Si4 120.6(2) . . ?
C54 C49 Si4 123.0(2) . . ?
C51 C50 C49 121.8(3) . . ?
C51 C50 H50 119.1 . . ?
C49 C50 H50 119.1 . . ?
C52 C51 C50 120.5(3) . . ?
C52 C51 H51 119.8 . . ?
C50 C51 H51 119.8 . . ?
C51 C52 C53 119.3(3) . . ?
C51 C52 H52 120.3 . . ?
C53 C52 H52 120.3 . . ?
C52 C53 C54 120.5(3) . . ?
C52 C53 H53 119.8 . . ?
C54 C53 H53 119.8 . . ?
C53 C54 C49 121.6(3) . . ?
C53 C54 H54 119.2 . . ?
C49 C54 H54 119.2 . . ?
C60 C55 C56 115.8(3) . . ?
C60 C55 Si5 120.5(2) . . ?
C56 C55 Si5 123.4(3) . . ?
C55 C56 C57 121.9(4) . . ?
C55 C56 H56 119.1 . . ?
C57 C56 H56 119.1 . . ?
C58 C57 C56 120.2(4) . . ?
C58 C57 H57 119.9 . . ?
C56 C57 H57 119.9 . . ?
C59 C58 C57 119.7(4) . . ?
C59 C58 H58 120.1 . . ?
C57 C58 H58 120.1 . . ?
C58 C59 C60 120.1(4) . . ?
C58 C59 H59 120.0 . . ?
C60 C59 H59 120.0 . . ?
C55 C60 C59 122.4(4) . . ?
C55 C60 H60 118.8 . . ?
C59 C60 H60 118.8 . . ?
N1 C61 Pd1 168.7(3) . . ?
N1 C62 C64 107.1(4) . . ?
N1 C62 C65 107.8(3) . . ?
C64 C62 C65 111.6(4) . . ?
N1 C62 C63 106.6(4) . . ?
C64 C62 C63 111.7(5) . . ?
C65 C62 C63 111.7(4) . . ?
C62 C63 H63A 109.5 . . ?
C62 C63 H63B 109.5 . . ?
H63A C63 H63B 109.5 . . ?
C62 C63 H63C 109.5 . . ?
H63A C63 H63C 109.5 . . ?
H63B C63 H63C 109.5 . . ?
C62 C64 H64A 109.5 . . ?
C62 C64 H64B 109.5 . . ?
H64A C64 H64B 109.5 . . ?
C62 C64 H64C 109.5 . . ?
H64A C64 H64C 109.5 . . ?
H64B C64 H64C 109.5 . . ?
C62 C65 H65A 109.5 . . ?
C62 C65 H65B 109.5 . . ?
H65A C65 H65B 109.5 . . ?
C62 C65 H65C 109.5 . . ?
H65A C65 H65C 109.5 . . ?
H65B C65 H65C 109.5 . . ?
N2 C66 Pd1 168.3(3) . . ?
N2 C67 C70 108.0(3) . . ?
N2 C67 C69 106.4(3) . . ?
C70 C67 C69 112.4(4) . . ?
N2 C67 C68 107.2(3) . . ?
C70 C67 C68 110.6(4) . . ?
C69 C67 C68 111.9(4) . . ?
C67 C68 H68A 109.5 . . ?
C67 C68 H68B 109.5 . . ?
H68A C68 H68B 109.5 . . ?
C67 C68 H68C 109.5 . . ?
H68A C68 H68C 109.5 . . ?
H68B C68 H68C 109.5 . . ?
C67 C69 H69A 109.5 . . ?
C67 C69 H69B 109.5 . . ?
H69A C69 H69B 109.5 . . ?
C67 C69 H69C 109.5 . . ?
H69A C69 H69C 109.5 . . ?
H69B C69 H69C 109.5 . . ?
C67 C70 H70A 109.5 . . ?
C67 C70 H70B 109.5 . . ?
H70A C70 H70B 109.5 . . ?
C67 C70 H70C 109.5 . . ?
H70A C70 H70C 109.5 . . ?
H70B C70 H70C 109.5 . . ?
N3 C71 Pd3 173.5(3) . . ?
N3 C72 C75 108.5(4) . . ?
N3 C72 C74 109.2(3) . . ?
C75 C72 C74 112.5(5) . . ?
N3 C72 C73 106.8(4) . . ?
C75 C72 C73 109.2(5) . . ?
C74 C72 C73 110.5(5) . . ?
C72 C73 H73A 109.5 . . ?
C72 C73 H73B 109.5 . . ?
H73A C73 H73B 109.5 . . ?
C72 C73 H73C 109.5 . . ?
H73A C73 H73C 109.5 . . ?
H73B C73 H73C 109.5 . . ?
C72 C74 H74A 109.5 . . ?
C72 C74 H74B 109.5 . . ?
H74A C74 H74B 109.5 . . ?
C72 C74 H74C 109.5 . . ?
H74A C74 H74C 109.5 . . ?
H74B C74 H74C 109.5 . . ?
C72 C75 H75A 109.5 . . ?
C72 C75 H75B 109.5 . . ?
H75A C75 H75B 109.5 . . ?
C72 C75 H75C 109.5 . . ?
H75A C75 H75C 109.5 . . ?
H75B C75 H75C 109.5 . . ?
N4 C76 Pd4 175.5(3) . . ?
N4 C77 C78 107.0(3) . . ?
N4 C77 C80 107.2(3) . . ?
C78 C77 C80 111.3(4) . . ?
N4 C77 C79 108.3(3) . . ?
C78 C77 C79 112.9(4) . . ?
C80 C77 C79 110.0(4) . . ?
C77 C78 H78A 109.5 . . ?
C77 C78 H78B 109.5 . . ?
H78A C78 H78B 109.5 . . ?
C77 C78 H78C 109.5 . . ?
H78A C78 H78C 109.5 . . ?
H78B C78 H78C 109.5 . . ?
C77 C79 H79A 109.5 . . ?
C77 C79 H79B 109.5 . . ?
H79A C79 H79B 109.5 . . ?
C77 C79 H79C 109.5 . . ?
H79A C79 H79C 109.5 . . ?
H79B C79 H79C 109.5 . . ?
C77 C80 H80A 109.5 . . ?
C77 C80 H80B 109.5 . . ?
H80A C80 H80B 109.5 . . ?
C77 C80 H80C 109.5 . . ?
H80A C80 H80C 109.5 . . ?
H80B C80 H80C 109.5 . . ?
N5 C81 Pd5 171.4(4) . . ?
C86 C82 N5 114.5(11) . . ?
C86 C82 C84 128.9(14) . . ?
N5 C82 C84 106.9(11) . . ?
C86 C82 C88 101.9(12) . . ?
N5 C82 C88 102.7(8) . . ?
C84 C82 C88 38.6(10) . . ?
C86 C82 C87 115.1(13) . . ?
N5 C82 C87 105.6(9) . . ?
C84 C82 C87 79.1(13) . . ?
C88 C82 C87 116.8(10) . . ?
C86 C82 C83 91.7(11) . . ?
N5 C82 C83 102.3(7) . . ?
C84 C82 C83 107.7(13) . . ?
C88 C82 C83 143.2(9) . . ?
C87 C82 C83 29.3(7) . . ?
C86 C82 C85 16.5(11) . . ?
N5 C82 C85 99.5(7) . . ?
C84 C82 C85 134.0(13) . . ?
C88 C82 C85 99.6(9) . . ?
C87 C82 C85 128.8(11) . . ?
C83 C82 C85 102.4(9) . . ?
C87 C83 C82 61.5(17) . . ?
C88 C84 C82 77.1(18) . . ?
C88 C84 C87 128(2) . . ?
C82 C84 C87 51.7(10) . . ?
C86 C85 C82 39(3) . . ?
C85 C86 C82 125(4) . . ?
C83 C87 C82 89(2) . . ?
C83 C87 C84 137(2) . . ?
C82 C87 C84 49.3(10) . . ?
C84 C88 C82 64.2(16) . . ?
N6 C89 Pd6 175.1(3) . . ?
N6 C90 C91 108.1(3) . . ?
N6 C90 C93 107.5(3) . . ?
C91 C90 C93 112.3(4) . . ?
N6 C90 C92 107.8(3) . . ?
C91 C90 C92 111.1(4) . . ?
C93 C90 C92 109.7(4) . . ?
C90 C91 H91A 109.5 . . ?
C90 C91 H91B 109.5 . . ?
H91A C91 H91B 109.5 . . ?
C90 C91 H91C 109.5 . . ?
H91A C91 H91C 109.5 . . ?
H91B C91 H91C 109.5 . . ?
C90 C92 H92A 109.5 . . ?
C90 C92 H92B 109.5 . . ?
H92A C92 H92B 109.5 . . ?
C90 C92 H92C 109.5 . . ?
H92A C92 H92C 109.5 . . ?
H92B C92 H92C 109.5 . . ?
C90 C93 H93A 109.5 . . ?
C90 C93 H93B 109.5 . . ?
H93A C93 H93B 109.5 . . ?
C90 C93 H93C 109.5 . . ?
H93A C93 H93C 109.5 . . ?
H93B C93 H93C 109.5 . . ?
N7 C94 Pd7 172.7(3) . . ?
N7 C95 C97 108.2(3) . . ?
N7 C95 C98 107.3(3) . . ?
C97 C95 C98 111.5(3) . . ?
N7 C95 C96 106.1(3) . . ?
C97 C95 C96 111.8(3) . . ?
C98 C95 C96 111.7(3) . . ?
C95 C96 H96A 109.5 . . ?
C95 C96 H96B 109.5 . . ?
H96A C96 H96B 109.5 . . ?
C95 C96 H96C 109.5 . . ?
H96A C96 H96C 109.5 . . ?
H96B C96 H96C 109.5 . . ?
C95 C97 H97A 109.5 . . ?
C95 C97 H97B 109.5 . . ?
H97A C97 H97B 109.5 . . ?
C95 C97 H97C 109.5 . . ?
H97A C97 H97C 109.5 . . ?
H97B C97 H97C 109.5 . . ?
C95 C98 H98A 109.5 . . ?
C95 C98 H98B 109.5 . . ?
H98A C98 H98B 109.5 . . ?
C95 C98 H98C 109.5 . . ?
H98A C98 H98C 109.5 . . ?
H98B C98 H98C 109.5 . . ?
C100 C99 C101 115.9(6) . 2_766 ?
C99 C100 C101 124.9(6) . . ?
C102 C101 C100 125.5(7) . . ?
C102 C101 C99 115.3(7) . 2_766 ?
C100 C101 C99 119.2(6) . 2_766 ?

loop_
_geom_bond_atom_site_label_1
_geom_bond_atom_site_label_2
_geom_bond_distance
_geom_bond_site_symmetry_2
_geom_bond_publ_flag
Pd1 C61 1.999(3) . ?
Pd1 C66 2.004(3) . ?
Pd1 Si1 2.5325(8) . ?
Pd1 Si2 2.5337(8) . ?
Pd1 Pd2 2.7369(3) . ?
Pd2 Si2 2.2517(8) . ?
Pd2 Si1 2.3058(8) . ?
Pd2 Si5 2.3111(8) . ?
Pd2 Pd6 2.6891(3) . ?
Pd2 Pd3 2.7718(3) . ?
Pd2 Pd7 2.8779(3) . ?
Pd3 C71 1.959(3) . ?
Pd3 Si3 2.3017(9) . ?
Pd3 Si5 2.5139(8) . ?
Pd3 Si2 2.7458(8) . ?
Pd3 Pd4 2.8055(3) . ?
Pd4 C76 1.964(3) . ?
Pd4 Si3 2.2400(9) . ?
Pd4 Si5 2.4514(8) . ?
Pd4 Pd5 2.7476(3) . ?
Pd4 Pd7 2.7807(3) . ?
Pd5 C81 1.978(3) . ?
Pd5 C37 2.373(3) . ?
Pd5 Si5 2.4254(8) . ?
Pd5 Si4 2.6303(8) . ?
Pd5 Pd7 2.6982(3) . ?
Pd5 Pd6 2.8135(3) . ?
Pd6 C89 1.962(3) . ?
Pd6 Si1 2.4303(8) . ?
Pd6 Si5 2.5114(8) . ?
Pd6 Pd7 2.8525(3) . ?
Pd7 C94 1.956(3) . ?
Pd7 Si4 2.3223(8) . ?
Pd7 Si5 2.4653(8) . ?
Si1 C1 1.897(3) . ?
Si1 C7 1.901(3) . ?
Si2 C19 1.887(3) . ?
Si2 C13 1.908(3) . ?
Si3 C25 1.879(4) . ?
Si3 C31 1.884(4) . ?
Si4 C43 1.903(3) . ?
Si4 C49 1.908(3) . ?
Si4 C37 1.919(3) . ?
Si5 C55 1.888(3) . ?
N1 C61 1.147(4) . ?
N1 C62 1.456(4) . ?
N2 C66 1.142(4) . ?
N2 C67 1.455(4) . ?
N3 C71 1.144(4) . ?
N3 C72 1.455(4) . ?
N4 C76 1.134(4) . ?
N4 C77 1.459(4) . ?
N5 C81 1.129(4) . ?
N5 C82 1.498(7) . ?
N6 C89 1.150(4) . ?
N6 C90 1.449(4) . ?
N7 C94 1.147(4) . ?
N7 C95 1.449(4) . ?
C1 C2 1.375(5) . ?
C1 C6 1.393(5) . ?
C2 C3 1.394(6) . ?
C2 H2 0.9300 . ?
C3 C4 1.356(7) . ?
C3 H3 0.9300 . ?
C4 C5 1.366(7) . ?
C4 H4 0.9300 . ?
C5 C6 1.373(5) . ?
C5 H5 0.9300 . ?
C6 H6 0.9300 . ?
C7 C8 1.386(4) . ?
C7 C12 1.389(4) . ?
C8 C9 1.376(5) . ?
C8 H8 0.9300 . ?
C9 C10 1.374(6) . ?
C9 H9 0.9300 . ?
C10 C11 1.369(5) . ?
C10 H10 0.9300 . ?
C11 C12 1.378(5) . ?
C11 H11 0.9300 . ?
C12 H12 0.9300 . ?
C13 C14 1.380(5) . ?
C13 C18 1.391(4) . ?
C14 C15 1.389(5) . ?
C14 H14 0.9300 . ?
C15 C16 1.364(6) . ?
C15 H15 0.9300 . ?
C16 C17 1.368(6) . ?
C16 H16 0.9300 . ?
C17 C18 1.385(5) . ?
C17 H17 0.9300 . ?
C18 H18 0.9300 . ?
C19 C20 1.373(5) . ?
C19 C24 1.377(5) . ?
C20 C21 1.376(6) . ?
C20 H20 0.9300 . ?
C21 C22 1.342(7) . ?
C21 H21 0.9300 . ?
C22 C23 1.355(7) . ?
C22 H22 0.9300 . ?
C23 C24 1.389(6) . ?
C23 H23 0.9300 . ?
C24 H24 0.9300 . ?
C25 C26 1.365(6) . ?
C25 C30 1.400(5) . ?
C26 C27 1.399(7) . ?
C26 H26 0.9300 . ?
C27 C28 1.347(8) . ?
C27 H27 0.9300 . ?
C28 C29 1.330(8) . ?
C28 H28 0.9300 . ?
C29 C30 1.380(6) . ?
C29 H29 0.9300 . ?
C30 H30 0.9300 . ?
C31 C32 1.376(5) . ?
C31 C36 1.389(6) . ?
C32 C33 1.402(7) . ?
C32 H32 0.9300 . ?
C33 C34 1.325(7) . ?
C33 H33 0.9300 . ?
C34 C35 1.372(7) . ?
C34 H34 0.9300 . ?
C35 C36 1.375(6) . ?
C35 H35 0.9300 . ?
C36 H36 0.9300 . ?
C37 C38 1.390(5) . ?
C37 C42 1.392(5) . ?
C38 C39 1.379(5) . ?
C38 H38 0.9300 . ?
C39 C40 1.356(6) . ?
C39 H39 0.9300 . ?
C40 C41 1.370(6) . ?
C40 H40 0.9300 . ?
C41 C42 1.380(5) . ?
C41 H41 0.9300 . ?
C42 H42 0.9300 . ?
C43 C48 1.387(5) . ?
C43 C44 1.384(4) . ?
C44 C45 1.371(5) . ?
C44 H44 0.9300 . ?
C45 C46 1.363(6) . ?
C45 H45 0.9300 . ?
C46 C47 1.373(6) . ?
C46 H46 0.9300 . ?
C47 C48 1.378(5) . ?
C47 H47 0.9300 . ?
C48 H48 0.9300 . ?
C49 C50 1.396(4) . ?
C49 C54 1.394(4) . ?
C50 C51 1.377(5) . ?
C50 H50 0.9300 . ?
C51 C52 1.370(5) . ?
C51 H51 0.9300 . ?
C52 C53 1.369(5) . ?
C52 H52 0.9300 . ?
C53 C54 1.383(5) . ?
C53 H53 0.9300 . ?
C54 H54 0.9300 . ?
C55 C60 1.372(5) . ?
C55 C56 1.387(5) . ?
C56 C57 1.375(5) . ?
C56 H56 0.9300 . ?
C57 C58 1.354(7) . ?
C57 H57 0.9300 . ?
C58 C59 1.350(6) . ?
C58 H58 0.9300 . ?
C59 C60 1.377(5) . ?
C59 H59 0.9300 . ?
C60 H60 0.9300 . ?
C62 C64 1.501(6) . ?
C62 C65 1.504(6) . ?
C62 C63 1.516(7) . ?
C63 H63A 0.9600 . ?
C63 H63B 0.9600 . ?
C63 H63C 0.9600 . ?
C64 H64A 0.9600 . ?
C64 H64B 0.9600 . ?
C64 H64C 0.9600 . ?
C65 H65A 0.9600 . ?
C65 H65B 0.9600 . ?
C65 H65C 0.9600 . ?
C67 C70 1.504(6) . ?
C67 C69 1.510(5) . ?
C67 C68 1.528(6) . ?
C68 H68A 0.9600 . ?
C68 H68B 0.9600 . ?
C68 H68C 0.9600 . ?
C69 H69A 0.9600 . ?
C69 H69B 0.9600 . ?
C69 H69C 0.9600 . ?
C70 H70A 0.9600 . ?
C70 H70B 0.9600 . ?
C70 H70C 0.9600 . ?
C72 C75 1.470(7) . ?
C72 C74 1.476(6) . ?
C72 C73 1.506(7) . ?
C73 H73A 0.9600 . ?
C73 H73B 0.9600 . ?
C73 H73C 0.9600 . ?
C74 H74A 0.9600 . ?
C74 H74B 0.9600 . ?
C74 H74C 0.9600 . ?
C75 H75A 0.9600 . ?
C75 H75B 0.9600 . ?
C75 H75C 0.9600 . ?
C77 C78 1.514(6) . ?
C77 C80 1.504(6) . ?
C77 C79 1.503(6) . ?
C78 H78A 0.9600 . ?
C78 H78B 0.9600 . ?
C78 H78C 0.9600 . ?
C79 H79A 0.9600 . ?
C79 H79B 0.9600 . ?
C79 H79C 0.9600 . ?
C80 H80A 0.9600 . ?
C80 H80B 0.9600 . ?
C80 H80C 0.9600 . ?
C82 C86 1.350(18) . ?
C82 C84 1.49(2) . ?
C82 C88 1.610(15) . ?
C82 C87 1.539(18) . ?
C82 C83 1.752(19) . ?
C82 C85 1.77(2) . ?
C83 C87 0.856(19) . ?
C84 C88 1.03(2) . ?
C84 C87 1.93(3) . ?
C85 C86 0.61(2) . ?
C90 C91 1.492(6) . ?
C90 C93 1.498(5) . ?
C90 C92 1.511(6) . ?
C91 H91A 0.9600 . ?
C91 H91B 0.9600 . ?
C91 H91C 0.9600 . ?
C92 H92A 0.9600 . ?
C92 H92B 0.9600 . ?
C92 H92C 0.9600 . ?
C93 H93A 0.9600 . ?
C93 H93B 0.9600 . ?
C93 H93C 0.9600 . ?
C95 C97 1.510(5) . ?
C95 C98 1.510(5) . ?
C95 C96 1.514(6) . ?
C96 H96A 0.9600 . ?
C96 H96B 0.9600 . ?
C96 H96C 0.9600 . ?
C97 H97A 0.9600 . ?
C97 H97B 0.9600 . ?
C97 H97C 0.9600 . ?
C98 H98A 0.9600 . ?
C98 H98B 0.9600 . ?
C98 H98C 0.9600 . ?
C99 C100 1.302(8) . ?
C99 C101 1.465(8) 2_766 ?
C100 C101 1.391(8) . ?
C101 C102 1.254(10) . ?

loop_
_geom_torsion_atom_site_label_1
_geom_torsion_atom_site_label_2
_geom_torsion_atom_site_label_3
_geom_torsion_atom_site_label_4
_geom_torsion
_geom_torsion_site_symmetry_1
_geom_torsion_site_symmetry_2
_geom_torsion_site_symmetry_3
_geom_torsion_site_symmetry_4
_geom_torsion_publ_flag
C7 Si1 C1 C2 145.7(3) . . . . ?
Pd2 Si1 C1 C2 -39.4(3) . . . . ?
Pd6 Si1 C1 C2 -110.3(3) . . . . ?
Pd1 Si1 C1 C2 36.4(3) . . . . ?
C7 Si1 C1 C6 -38.5(3) . . . . ?
Pd2 Si1 C1 C6 136.4(2) . . . . ?
Pd6 Si1 C1 C6 65.5(3) . . . . ?
Pd1 Si1 C1 C6 -147.8(3) . . . . ?
C6 C1 C2 C3 -0.1(5) . . . . ?
Si1 C1 C2 C3 175.9(3) . . . . ?
C1 C2 C3 C4 0.8(7) . . . . ?
C2 C3 C4 C5 -0.8(8) . . . . ?
C3 C4 C5 C6 0.0(8) . . . . ?
C4 C5 C6 C1 0.8(7) . . . . ?
C2 C1 C6 C5 -0.7(5) . . . . ?
Si1 C1 C6 C5 -176.7(3) . . . . ?
C12 C7 C8 C9 0.2(5) . . . . ?
Si1 C7 C8 C9 179.7(3) . . . . ?
C7 C8 C9 C10 0.1(6) . . . . ?
C8 C9 C10 C11 0.2(6) . . . . ?
C9 C10 C11 C12 -0.8(6) . . . . ?
C10 C11 C12 C7 1.1(5) . . . . ?
C8 C7 C12 C11 -0.8(5) . . . . ?
Si1 C7 C12 C11 179.7(3) . . . . ?
C18 C13 C14 C15 2.1(5) . . . . ?
Si2 C13 C14 C15 179.7(3) . . . . ?
C13 C14 C15 C16 -1.8(6) . . . . ?
C14 C15 C16 C17 0.5(7) . . . . ?
C15 C16 C17 C18 0.3(7) . . . . ?
C14 C13 C18 C17 -1.2(5) . . . . ?
Si2 C13 C18 C17 -178.7(3) . . . . ?
C16 C17 C18 C13 0.1(6) . . . . ?
C13 Si2 C19 C20 -5.0(4) . . . . ?
Pd2 Si2 C19 C20 167.1(3) . . . . ?
Pd1 Si2 C19 C20 -113.0(3) . . . . ?
Pd3 Si2 C19 C20 101.5(3) . . . . ?
C13 Si2 C19 C24 179.2(3) . . . . ?
Pd2 Si2 C19 C24 -8.7(3) . . . . ?
Pd1 Si2 C19 C24 71.2(3) . . . . ?
Pd3 Si2 C19 C24 -74.3(3) . . . . ?
C24 C19 C20 C21 1.8(6) . . . . ?
Si2 C19 C20 C21 -174.1(4) . . . . ?
C19 C20 C21 C22 -0.3(8) . . . . ?
C20 C21 C22 C23 -1.3(9) . . . . ?
C21 C22 C23 C24 1.2(8) . . . . ?
C20 C19 C24 C23 -1.9(6) . . . . ?
Si2 C19 C24 C23 174.3(4) . . . . ?
C22 C23 C24 C19 0.5(8) . . . . ?
C31 Si3 C25 C26 -133.4(4) . . . . ?
Pd4 Si3 C25 C26 96.8(4) . . . . ?
Pd3 Si3 C25 C26 4.2(4) . . . . ?
C31 Si3 C25 C30 52.4(4) . . . . ?
Pd4 Si3 C25 C30 -77.3(3) . . . . ?
Pd3 Si3 C25 C30 -170.0(3) . . . . ?
C30 C25 C26 C27 -0.1(7) . . . . ?
Si3 C25 C26 C27 -174.6(4) . . . . ?
C25 C26 C27 C28 0.7(9) . . . . ?
C26 C27 C28 C29 -0.6(10) . . . . ?
C27 C28 C29 C30 0.0(9) . . . . ?
C28 C29 C30 C25 0.7(8) . . . . ?
C26 C25 C30 C29 -0.6(6) . . . . ?
Si3 C25 C30 C29 173.8(4) . . . . ?
C25 Si3 C31 C32 -15.1(4) . . . . ?
Pd4 Si3 C31 C32 117.2(4) . . . . ?
Pd3 Si3 C31 C32 -159.1(3) . . . . ?
C25 Si3 C31 C36 169.0(3) . . . . ?
Pd4 Si3 C31 C36 -58.6(3) . . . . ?
Pd3 Si3 C31 C36 25.0(3) . . . . ?
C36 C31 C32 C33 2.7(7) . . . . ?
Si3 C31 C32 C33 -173.2(4) . . . . ?
C31 C32 C33 C34 -2.9(8) . . . . ?
C32 C33 C34 C35 1.2(9) . . . . ?
C33 C34 C35 C36 0.4(9) . . . . ?
C34 C35 C36 C31 -0.4(8) . . . . ?
C32 C31 C36 C35 -1.1(7) . . . . ?
Si3 C31 C36 C35 175.2(4) . . . . ?
C42 C37 C38 C39 -2.9(5) . . . . ?
Si4 C37 C38 C39 -177.8(3) . . . . ?
Pd5 C37 C38 C39 -101.0(4) . . . . ?
C37 C38 C39 C40 1.2(6) . . . . ?
C38 C39 C40 C41 0.9(7) . . . . ?
C39 C40 C41 C42 -1.1(7) . . . . ?
C40 C41 C42 C37 -0.7(6) . . . . ?
C38 C37 C42 C41 2.6(5) . . . . ?
Si4 C37 C42 C41 177.5(3) . . . . ?
Pd5 C37 C42 C41 103.1(4) . . . . ?
C48 C43 C44 C45 0.8(5) . . . . ?
Si4 C43 C44 C45 -177.2(3) . . . . ?
C43 C44 C45 C46 -0.3(6) . . . . ?
C44 C45 C46 C47 -0.8(6) . . . . ?
C45 C46 C47 C48 1.2(6) . . . . ?
C46 C47 C48 C43 -0.7(6) . . . . ?
C44 C43 C48 C47 -0.3(5) . . . . ?
Si4 C43 C48 C47 177.7(3) . . . . ?
C54 C49 C50 C51 -1.8(5) . . . . ?
Si4 C49 C50 C51 178.3(3) . . . . ?
C49 C50 C51 C52 1.0(5) . . . . ?
C50 C51 C52 C53 0.6(5) . . . . ?
C51 C52 C53 C54 -1.2(6) . . . . ?
C52 C53 C54 C49 0.3(5) . . . . ?
C50 C49 C54 C53 1.1(5) . . . . ?
Si4 C49 C54 C53 -179.0(3) . . . . ?
Pd2 Si5 C55 C60 -49.9(3) . . . . ?
Pd5 Si5 C55 C60 95.5(3) . . . . ?
Pd4 Si5 C55 C60 170.1(3) . . . . ?
Pd6 Si5 C55 C60 21.4(3) . . . . ?
Pd3 Si5 C55 C60 -120.6(3) . . . . ?
Pd2 Si5 C55 C56 123.7(3) . . . . ?
Pd5 Si5 C55 C56 -90.9(3) . . . . ?
Pd4 Si5 C55 C56 -16.3(3) . . . . ?
Pd6 Si5 C55 C56 -165.0(3) . . . . ?
Pd3 Si5 C55 C56 53.0(3) . . . . ?
C60 C55 C56 C57 0.9(6) . . . . ?
Si5 C55 C56 C57 -173.0(4) . . . . ?
C55 C56 C57 C58 -1.2(8) . . . . ?
C56 C57 C58 C59 1.5(9) . . . . ?
C57 C58 C59 C60 -1.4(8) . . . . ?
C56 C55 C60 C59 -0.8(6) . . . . ?
Si5 C55 C60 C59 173.2(3) . . . . ?
C58 C59 C60 C55 1.1(7) . . . . ?
C86 C82 C83 C87 144(2) . . . . ?
N5 C82 C83 C87 -100.1(19) . . . . ?
C84 C82 C83 C87 12(2) . . . . ?
C88 C82 C83 C87 32(2) . . . . ?
C85 C82 C83 C87 157.2(18) . . . . ?
C86 C82 C84 C88 54(2) . . . . ?
N5 C82 C84 C88 -89.2(16) . . . . ?
C87 C82 C84 C88 167.6(18) . . . . ?
C83 C82 C84 C88 161.4(14) . . . . ?
C85 C82 C84 C88 33(3) . . . . ?
C86 C82 C84 C87 -113.5(18) . . . . ?
N5 C82 C84 C87 103.2(11) . . . . ?
C88 C82 C84 C87 -167.6(18) . . . . ?
C83 C82 C84 C87 -6.1(10) . . . . ?
C85 C82 C84 C87 -134.5(17) . . . . ?
N5 C82 C85 C86 -156(4) . . . . ?
C84 C82 C85 C86 79(5) . . . . ?
C88 C82 C85 C86 99(4) . . . . ?
C87 C82 C85 C86 -37(5) . . . . ?
C83 C82 C85 C86 -51(4) . . . . ?
N5 C82 C86 C85 26(5) . . . . ?
C84 C82 C86 C85 -115(4) . . . . ?
C88 C82 C86 C85 -84(4) . . . . ?
C87 C82 C86 C85 149(4) . . . . ?
C83 C82 C86 C85 131(4) . . . . ?
C82 C83 C87 C84 -13(2) . . . . ?
C86 C82 C87 C83 -40(2) . . . . ?
N5 C82 C87 C83 87.3(18) . . . . ?
C84 C82 C87 C83 -168(2) . . . . ?
C88 C82 C87 C83 -159.3(16) . . . . ?
C85 C82 C87 C83 -29(2) . . . . ?
C86 C82 C87 C84 128.0(15) . . . . ?
N5 C82 C87 C84 -104.7(12) . . . . ?
C88 C82 C87 C84 8.6(12) . . . . ?
C83 C82 C87 C84 168(2) . . . . ?
C85 C82 C87 C84 138.8(14) . . . . ?
C87 C84 C88 C82 12.3(18) . . . . ?
C86 C82 C88 C84 -139.9(19) . . . . ?
N5 C82 C88 C84 101.3(18) . . . . ?
C87 C82 C88 C84 -14(2) . . . . ?
C83 C82 C88 C84 -30(2) . . . . ?
C85 C82 C88 C84 -156.6(18) . . . . ?
C94 N7 C95 C97 173.7(17) . . . . ?
C94 N7 C95 C98 53.2(19) . . . . ?
C94 N7 C95 C96 -66.2(19) . . . . ?
C101 C99 C100 C101 0.3(11) 2_766 . . . ?
C99 C100 C101 C102 177.7(8) . . . . ?
C99 C100 C101 C99 -0.3(12) . . . 2_766 ?
